data_7104629
loop_
_publ_author_name
'Blug, Matthias'
'Gr\"unstein, Dan'
'Alcaraz, Gilles'
'Sabo-Etienne, Sylviane'
'Le Goff, Xavier-Frederic'
'Le Floch, Pascal'
'M\'ezailles, Nicolas'

_publ_section_title
;
 Bonding mode of a new bis-phosphine-borane alkyl ligand to a Rh(I)
 species.
;
_journal_issue 29
_journal_name_full 'Chemical communications (Cambridge, England)'
_journal_page_first 4432
_journal_page_last 4434
_journal_paper_doi 10.1039/b907813d
_journal_volume 34
_journal_year 2009
_chemical_formula_moiety 'C54 H64 B4 Li2 O P4'
_chemical_formula_sum 'C54 H64 B4 Li2 O P4'
_chemical_formula_weight 910.05
_chemical_name_systematic
;
?
;
_space_group_IT_number 2
_symmetry_cell_setting triclinic
_symmetry_space_group_name_Hall '-P 1'
_symmetry_space_group_name_H-M 'P -1'
_atom_sites_solution_hydrogens geom
_atom_sites_solution_primary direct
_atom_sites_solution_secondary difmap
_audit_creation_date 2009-03-26
_audit_creation_method SHELXL-97
_cell_angle_alpha 99.319(1)
_cell_angle_beta 95.282(1)
_cell_angle_gamma 107.191(1)
_cell_formula_units_Z 2
_cell_length_a 9.875(1)
_cell_length_b 11.398(1)
_cell_length_c 25.171(1)
_cell_measurement_reflns_used 204418
_cell_measurement_temperature 150.0(1)
_cell_measurement_theta_max 30.034
_cell_measurement_theta_min 0.998
_cell_volume 2641.3(4)
_computing_structure_refinement 'SHELXL-97 (Sheldrick, 1997)'
_computing_structure_solution 'SHELXS-97 (Sheldrick, 1990)'
_diffrn_ambient_temperature 150.0(1)
_diffrn_measured_fraction_theta_full 0.980
_diffrn_measured_fraction_theta_max 0.980
_diffrn_measurement_device_type KappaCCD
_diffrn_measurement_method 'phi and omega scans'
_diffrn_radiation_monochromator graphite
_diffrn_radiation_source 'fine-focus sealed tube'
_diffrn_radiation_type MoK\a
_diffrn_radiation_wavelength 0.71069
_diffrn_reflns_av_R_equivalents 0.0311
_diffrn_reflns_av_sigmaI/netI 0.0518
_diffrn_reflns_limit_h_max 13
_diffrn_reflns_limit_h_min -12
_diffrn_reflns_limit_k_max 16
_diffrn_reflns_limit_k_min -16
_diffrn_reflns_limit_l_max 35
_diffrn_reflns_limit_l_min -35
_diffrn_reflns_number 31105
_diffrn_reflns_theta_full 30.03
_diffrn_reflns_theta_max 30.03
_diffrn_reflns_theta_min 2.89
_exptl_absorpt_coefficient_mu 0.179
_exptl_absorpt_correction_T_max 0.9651
_exptl_absorpt_correction_T_min 0.9318
_exptl_absorpt_correction_type multi-scan
_exptl_crystal_colour colorless
_exptl_crystal_density_diffrn 1.144
_exptl_crystal_density_method 'not measured'
_exptl_crystal_description block
_exptl_crystal_F_000 964
_exptl_crystal_size_max 0.40
_exptl_crystal_size_mid 0.40
_exptl_crystal_size_min 0.20
_refine_diff_density_max 0.500
_refine_diff_density_min -0.705
_refine_diff_density_rms 0.106
_refine_ls_extinction_method none
_refine_ls_goodness_of_fit_ref 1.014
_refine_ls_hydrogen_treatment constr
_refine_ls_matrix_type full
_refine_ls_number_parameters 588
_refine_ls_number_reflns 15121
_refine_ls_number_restraints 0
_refine_ls_restrained_S_all 1.014
_refine_ls_R_factor_all 0.0798
_refine_ls_R_factor_gt 0.0577
_refine_ls_shift/su_max 0.000
_refine_ls_shift/su_mean 0.000
_refine_ls_structure_factor_coef Fsqd
_refine_ls_weighting_details 'calc w=1/[\s^2^(Fo^2^)+(0.0810P)^2^+1.6426P] where P=(Fo^2^+2Fc^2^)/3'
_refine_ls_weighting_scheme calc
_refine_ls_wR_factor_gt 0.1539
_refine_ls_wR_factor_ref 0.1688
_reflns_number_gt 11550
_reflns_number_total 15121
_reflns_threshold_expression >2sigma(I)
_cod_data_source_file b907813d.txt
_cod_data_source_block xj288
_cod_original_sg_symbol_H-M 'P-1 '
_cod_database_code 7104629

loop_
_symmetry_equiv_pos_as_xyz
'x, y, z'
'-x, -y, -z'

loop_
_atom_site_label
_atom_site_type_symbol
_atom_site_fract_x
_atom_site_fract_y
_atom_site_fract_z
_atom_site_U_iso_or_equiv
_atom_site_adp_type
_atom_site_occupancy
_atom_site_symmetry_multiplicity
_atom_site_calc_flag
_atom_site_refinement_flags
_atom_site_disorder_assembly
_atom_site_disorder_group
P1 P 0.05128(6) 0.30586(4) 0.13490(2) 0.02825(11) Uani 1 1 d . . .
P2 P 0.08207(5) 0.04185(4) 0.136096(19) 0.02636(11) Uani 1 1 d . . .
P3 P -0.21060(5) 0.16533(4) 0.35924(2) 0.02702(11) Uani 1 1 d . . .
P4 P 0.11280(5) 0.24712(4) 0.398335(19) 0.02548(11) Uani 1 1 d . . .
O1 O 0.00580(17) -0.21630(13) 0.29454(7) 0.0393(3) Uani 1 1 d . . .
C1 C 0.0807(2) 0.16852(18) 0.10800(8) 0.0342(4) Uani 1 1 d . . .
H1 H 0.0993 0.1619 0.0714 0.041 Uiso 1 1 calc R . .
C2 C -0.0910(2) 0.32516(17) 0.08870(8) 0.0302(4) Uani 1 1 d . . .
C3 C -0.2294(2) 0.3027(2) 0.10170(10) 0.0401(5) Uani 1 1 d . . .
H3 H -0.2480 0.2845 0.1364 0.048 Uiso 1 1 calc R . .
C4 C -0.3405(3) 0.3064(2) 0.06468(12) 0.0489(6) Uani 1 1 d . . .
H4 H -0.4344 0.2902 0.0740 0.059 Uiso 1 1 calc R . .
C5 C -0.3148(3) 0.3335(2) 0.01410(11) 0.0464(5) Uani 1 1 d . . .
H5 H -0.3906 0.3367 -0.0112 0.056 Uiso 1 1 calc R . .
C6 C -0.1775(3) 0.3560(2) 0.00073(10) 0.0444(5) Uani 1 1 d . . .
H6 H -0.1594 0.3743 -0.0339 0.053 Uiso 1 1 calc R . .
C7 C -0.0670(2) 0.3521(2) 0.03753(9) 0.0370(4) Uani 1 1 d . . .
H7 H 0.0266 0.3678 0.0279 0.044 Uiso 1 1 calc R . .
C8 C 0.2066(2) 0.43883(17) 0.13110(8) 0.0295(4) Uani 1 1 d . . .
C9 C 0.1977(2) 0.56060(18) 0.13988(9) 0.0356(4) Uani 1 1 d . . .
H9 H 0.1093 0.5738 0.1459 0.043 Uiso 1 1 calc R . .
C10 C 0.3179(3) 0.6626(2) 0.13990(10) 0.0422(5) Uani 1 1 d . . .
H10 H 0.3116 0.7451 0.1465 0.051 Uiso 1 1 calc R . .
C11 C 0.4460(3) 0.6437(2) 0.13041(11) 0.0482(6) Uani 1 1 d . . .
H11 H 0.5275 0.7131 0.1299 0.058 Uiso 1 1 calc R . .
C12 C 0.4558(3) 0.5233(2) 0.12161(12) 0.0499(6) Uani 1 1 d . . .
H12 H 0.5442 0.5105 0.1153 0.060 Uiso 1 1 calc R . .
C13 C 0.3364(2) 0.4213(2) 0.12200(10) 0.0403(5) Uani 1 1 d . . .
H13 H 0.3439 0.3392 0.1160 0.048 Uiso 1 1 calc R . .
C14 C -0.0484(2) -0.09976(17) 0.09446(8) 0.0292(4) Uani 1 1 d . . .
C15 C -0.1555(2) -0.0916(2) 0.05642(9) 0.0365(4) Uani 1 1 d . . .
H15 H -0.1577 -0.0119 0.0506 0.044 Uiso 1 1 calc R . .
C16 C -0.2592(2) -0.1999(2) 0.02686(10) 0.0445(5) Uani 1 1 d . . .
H16 H -0.3312 -0.1937 0.0007 0.053 Uiso 1 1 calc R . .
C17 C -0.2578(2) -0.3162(2) 0.03547(10) 0.0455(5) Uani 1 1 d . . .
H17 H -0.3293 -0.3897 0.0154 0.055 Uiso 1 1 calc R . .
C18 C -0.1521(3) -0.3261(2) 0.07340(10) 0.0412(5) Uani 1 1 d . . .
H18 H -0.1512 -0.4060 0.0795 0.049 Uiso 1 1 calc R . .
C19 C -0.0480(2) -0.21838(18) 0.10222(9) 0.0356(4) Uani 1 1 d . . .
H19 H 0.0250 -0.2252 0.1277 0.043 Uiso 1 1 calc R . .
C20 C 0.2525(2) 0.01109(16) 0.12929(9) 0.0313(4) Uani 1 1 d . . .
C21 C 0.3539(2) 0.0335(2) 0.17497(10) 0.0437(5) Uani 1 1 d . . .
H21 H 0.3305 0.0567 0.2101 0.052 Uiso 1 1 calc R . .
C22 C 0.4894(3) 0.0226(3) 0.17016(13) 0.0571(7) Uani 1 1 d . . .
H22 H 0.5571 0.0372 0.2018 0.068 Uiso 1 1 calc R . .
C23 C 0.5246(3) -0.0095(2) 0.11934(14) 0.0564(7) Uani 1 1 d . . .
H23 H 0.6178 -0.0144 0.1158 0.068 Uiso 1 1 calc R . .
C24 C 0.4239(3) -0.0348(2) 0.07332(12) 0.0517(7) Uani 1 1 d . . .
H24 H 0.4478 -0.0587 0.0384 0.062 Uiso 1 1 calc R . .
C25 C 0.2880(3) -0.0252(2) 0.07807(10) 0.0406(5) Uani 1 1 d . . .
H25 H 0.2193 -0.0433 0.0464 0.049 Uiso 1 1 calc R . .
C26 C -0.03504(19) 0.26549(17) 0.36015(7) 0.0266(3) Uani 1 1 d . . .
H26 H -0.0325 0.3550 0.3680 0.032 Uiso 1 1 calc R . .
C27 C -0.3251(2) 0.23617(17) 0.32396(8) 0.0289(4) Uani 1 1 d . . .
C28 C -0.2725(2) 0.3285(2) 0.29412(9) 0.0364(4) Uani 1 1 d . . .
H28 H -0.1723 0.3599 0.2934 0.044 Uiso 1 1 calc R . .
C29 C -0.3654(3) 0.3749(2) 0.26543(11) 0.0449(5) Uani 1 1 d . . .
H29 H -0.3286 0.4354 0.2442 0.054 Uiso 1 1 calc R . .
C30 C -0.5107(2) 0.3339(2) 0.26754(10) 0.0420(5) Uani 1 1 d . . .
H30 H -0.5736 0.3669 0.2484 0.050 Uiso 1 1 calc R . .
C31 C -0.5634(2) 0.2443(2) 0.29792(9) 0.0390(5) Uani 1 1 d . . .
H31 H -0.6632 0.2164 0.2998 0.047 Uiso 1 1 calc R . .
C32 C -0.4733(2) 0.1947(2) 0.32548(8) 0.0335(4) Uani 1 1 d . . .
H32 H -0.5117 0.1321 0.3456 0.040 Uiso 1 1 calc R . .
C33 C -0.2662(2) 0.17099(18) 0.42668(8) 0.0303(4) Uani 1 1 d . . .
C34 C -0.2890(3) 0.2757(2) 0.45404(10) 0.0548(7) Uani 1 1 d . . .
H34 H -0.2814 0.3451 0.4367 0.066 Uiso 1 1 calc R . .
C35 C -0.3231(3) 0.2832(3) 0.50656(10) 0.0548(7) Uani 1 1 d . . .
H35 H -0.3378 0.3573 0.5248 0.066 Uiso 1 1 calc R . .
C36 C -0.3355(3) 0.1851(3) 0.53189(10) 0.0533(7) Uani 1 1 d . . .
H36 H -0.3595 0.1894 0.5677 0.064 Uiso 1 1 calc R . .
C37 C -0.3131(7) 0.0813(4) 0.50541(16) 0.127(2) Uani 1 1 d . . .
H37 H -0.3208 0.0123 0.5230 0.153 Uiso 1 1 calc R . .
C38 C -0.2789(6) 0.0734(3) 0.45260(15) 0.1035(17) Uani 1 1 d . . .
H38 H -0.2644 -0.0009 0.4346 0.124 Uiso 1 1 calc R . .
C39 C 0.1071(2) 0.27117(18) 0.47148(8) 0.0291(4) Uani 1 1 d . . .
C40 C 0.0934(3) 0.3800(2) 0.49947(9) 0.0453(5) Uani 1 1 d . . .
H40 H 0.0888 0.4447 0.4806 0.054 Uiso 1 1 calc R . .
C41 C 0.0860(3) 0.3971(3) 0.55492(10) 0.0540(7) Uani 1 1 d . . .
H41 H 0.0756 0.4728 0.5734 0.065 Uiso 1 1 calc R . .
C42 C 0.0937(3) 0.3061(3) 0.58307(9) 0.0461(5) Uani 1 1 d . . .
H42 H 0.0878 0.3176 0.6209 0.055 Uiso 1 1 calc R . .
C43 C 0.1100(5) 0.1984(3) 0.55613(11) 0.0780(11) Uani 1 1 d . . .
H43 H 0.1171 0.1351 0.5756 0.094 Uiso 1 1 calc R . .
C44 C 0.1162(4) 0.1800(2) 0.50054(10) 0.0700(10) Uani 1 1 d . . .
H44 H 0.1269 0.1041 0.4824 0.084 Uiso 1 1 calc R . .
C45 C 0.26400(19) 0.38056(17) 0.39313(7) 0.0266(3) Uani 1 1 d . . .
C46 C 0.2545(2) 0.45988(17) 0.35695(8) 0.0300(4) Uani 1 1 d . . .
H46 H 0.1658 0.4469 0.3349 0.036 Uiso 1 1 calc R . .
C47 C 0.3751(2) 0.55823(19) 0.35316(9) 0.0372(4) Uani 1 1 d . . .
H47 H 0.3685 0.6112 0.3282 0.045 Uiso 1 1 calc R . .
C48 C 0.5035(2) 0.5788(2) 0.38535(10) 0.0428(5) Uani 1 1 d . . .
H48 H 0.5852 0.6460 0.3827 0.051 Uiso 1 1 calc R . .
C49 C 0.5135(2) 0.5012(2) 0.42166(10) 0.0456(5) Uani 1 1 d . . .
H49 H 0.6020 0.5160 0.4441 0.055 Uiso 1 1 calc R . .
C50 C 0.3952(2) 0.4023(2) 0.42538(9) 0.0373(4) Uani 1 1 d . . .
H50 H 0.4035 0.3490 0.4500 0.045 Uiso 1 1 calc R . .
C51 C -0.2051(4) -0.3012(3) 0.23080(14) 0.0679(8) Uani 1 1 d . . .
H51A H -0.2638 -0.3052 0.2602 0.102 Uiso 1 1 calc R . .
H51B H -0.2548 -0.3690 0.1997 0.102 Uiso 1 1 calc R . .
H51C H -0.1890 -0.2203 0.2197 0.102 Uiso 1 1 calc R . .
C52 C -0.0654(3) -0.3150(2) 0.25022(12) 0.0580(7) Uani 1 1 d . . .
H52A H -0.0809 -0.3965 0.2617 0.070 Uiso 1 1 calc R . .
H52B H -0.0063 -0.3127 0.2205 0.070 Uiso 1 1 calc R . .
C53 C 0.1438(3) -0.2215(3) 0.31945(12) 0.0519(6) Uani 1 1 d . . .
H53A H 0.1692 -0.1688 0.3565 0.062 Uiso 1 1 calc R . .
H53B H 0.1333 -0.3088 0.3231 0.062 Uiso 1 1 calc R . .
C54 C 0.2610(3) -0.1788(3) 0.28823(16) 0.0690(9) Uani 1 1 d . . .
H54A H 0.2406 -0.2350 0.2526 0.103 Uiso 1 1 calc R . .
H54B H 0.3509 -0.1796 0.3080 0.103 Uiso 1 1 calc R . .
H54C H 0.2699 -0.0935 0.2833 0.103 Uiso 1 1 calc R . .
B1 B 0.0070(3) 0.3375(2) 0.20785(10) 0.0396(6) Uani 1 1 d . . .
H1B H -0.0937 0.2652 0.2129 0.047 Uiso 1 1 d R . .
H2B H 0.1119 0.3429 0.2372 0.047 Uiso 1 1 d R . .
H3B H -0.0035 0.4303 0.2117 0.047 Uiso 1 1 d R . .
B2 B 0.0441(3) 0.0439(2) 0.20976(9) 0.0316(4) Uani 1 1 d . . .
H4B H 0.1191 0.1276 0.2381 0.038 Uiso 1 1 d R . .
H5B H -0.0665 0.0452 0.2093 0.038 Uiso 1 1 d R . .
H6B H 0.0532 -0.0446 0.2211 0.038 Uiso 1 1 d R . .
B3 B -0.2477(3) -0.0059(2) 0.32216(10) 0.0358(5) Uani 1 1 d . . .
H7B H -0.3667 -0.0518 0.3128 0.043 Uiso 1 1 d R . .
H8B H -0.2112 0.0021 0.2826 0.043 Uiso 1 1 d R . .
H9B H -0.1851 -0.0584 0.3469 0.043 Uiso 1 1 d R . .
B4 B 0.1500(3) 0.0912(2) 0.37477(9) 0.0319(4) Uani 1 1 d . . .
H10B H 0.1471 0.0827 0.3283 0.038 Uiso 1 1 d R . .
H11B H 0.2547 0.0974 0.3939 0.038 Uiso 1 1 d R . .
H12B H 0.0615 0.0108 0.3845 0.038 Uiso 1 1 d R . .
Li1 Li -0.0085(4) 0.2077(3) 0.27101(15) 0.0382(8) Uani 1 1 d . . .
Li2 Li -0.0288(4) -0.0591(3) 0.30190(17) 0.0411(8) Uani 1 1 d . . .

loop_
_atom_site_aniso_label
_atom_site_aniso_U_11
_atom_site_aniso_U_22
_atom_site_aniso_U_33
_atom_site_aniso_U_23
_atom_site_aniso_U_13
_atom_site_aniso_U_12
P1 0.0393(3) 0.0237(2) 0.0235(2) 0.00654(17) 0.01015(19) 0.01005(19)
P2 0.0332(2) 0.0228(2) 0.0232(2) 0.00491(17) 0.00777(18) 0.00765(17)
P3 0.0260(2) 0.0284(2) 0.0261(2) 0.00529(18) 0.00962(18) 0.00611(17)
P4 0.0282(2) 0.0254(2) 0.0218(2) 0.00474(17) 0.00571(17) 0.00624(17)
O1 0.0479(9) 0.0313(7) 0.0437(9) 0.0104(6) 0.0142(7) 0.0163(6)
C1 0.0529(12) 0.0294(9) 0.0240(9) 0.0072(7) 0.0155(9) 0.0143(9)
C2 0.0372(10) 0.0227(8) 0.0313(10) 0.0073(7) 0.0093(8) 0.0077(7)
C3 0.0390(11) 0.0389(11) 0.0440(12) 0.0119(9) 0.0130(10) 0.0106(9)
C4 0.0354(11) 0.0456(13) 0.0622(16) 0.0073(11) 0.0084(11) 0.0093(10)
C5 0.0438(12) 0.0351(11) 0.0525(14) 0.0037(10) -0.0096(11) 0.0085(9)
C6 0.0463(12) 0.0466(12) 0.0362(12) 0.0124(10) -0.0019(10) 0.0087(10)
C7 0.0391(11) 0.0401(11) 0.0310(10) 0.0115(8) 0.0062(8) 0.0088(9)
C8 0.0376(10) 0.0267(8) 0.0229(9) 0.0053(7) 0.0033(7) 0.0081(7)
C9 0.0420(11) 0.0285(9) 0.0347(11) 0.0077(8) 0.0042(9) 0.0086(8)
C10 0.0501(13) 0.0276(9) 0.0428(12) 0.0068(9) 0.0021(10) 0.0047(9)
C11 0.0440(12) 0.0375(11) 0.0525(15) 0.0086(10) 0.0011(11) -0.0007(10)
C12 0.0376(12) 0.0448(13) 0.0623(16) 0.0066(11) 0.0075(11) 0.0076(10)
C13 0.0409(11) 0.0344(10) 0.0441(12) 0.0045(9) 0.0071(9) 0.0112(9)
C14 0.0342(9) 0.0275(8) 0.0251(9) 0.0036(7) 0.0091(7) 0.0081(7)
C15 0.0363(10) 0.0377(10) 0.0341(11) 0.0066(8) 0.0045(8) 0.0099(8)
C16 0.0360(11) 0.0509(13) 0.0393(12) 0.0039(10) 0.0001(9) 0.0071(10)
C17 0.0380(11) 0.0399(11) 0.0447(13) -0.0034(10) 0.0098(10) -0.0031(9)
C18 0.0462(12) 0.0284(9) 0.0427(12) 0.0022(8) 0.0111(10) 0.0034(9)
C19 0.0417(11) 0.0268(9) 0.0364(11) 0.0057(8) 0.0061(9) 0.0084(8)
C20 0.0341(9) 0.0213(8) 0.0367(10) 0.0032(7) 0.0102(8) 0.0060(7)
C21 0.0367(11) 0.0431(12) 0.0449(13) -0.0060(10) 0.0026(10) 0.0117(9)
C22 0.0373(12) 0.0519(14) 0.0720(19) -0.0088(13) -0.0017(12) 0.0132(11)
C23 0.0389(12) 0.0363(12) 0.091(2) 0.0033(12) 0.0233(14) 0.0085(10)
C24 0.0613(16) 0.0376(11) 0.0622(17) 0.0101(11) 0.0367(14) 0.0162(11)
C25 0.0498(12) 0.0357(10) 0.0401(12) 0.0088(9) 0.0192(10) 0.0148(9)
C26 0.0273(8) 0.0276(8) 0.0252(9) 0.0064(7) 0.0077(7) 0.0072(7)
C27 0.0271(8) 0.0316(9) 0.0247(9) 0.0015(7) 0.0078(7) 0.0054(7)
C28 0.0287(9) 0.0404(11) 0.0431(12) 0.0142(9) 0.0113(9) 0.0106(8)
C29 0.0411(12) 0.0463(12) 0.0546(15) 0.0217(11) 0.0106(11) 0.0178(10)
C30 0.0381(11) 0.0508(13) 0.0405(12) 0.0067(10) 0.0031(9) 0.0215(10)
C31 0.0270(9) 0.0517(12) 0.0327(11) -0.0022(9) 0.0041(8) 0.0097(9)
C32 0.0253(9) 0.0414(10) 0.0290(10) 0.0029(8) 0.0061(7) 0.0050(8)
C33 0.0288(9) 0.0349(9) 0.0280(9) 0.0081(7) 0.0092(7) 0.0086(7)
C34 0.097(2) 0.0372(11) 0.0360(12) 0.0091(10) 0.0291(14) 0.0225(13)
C35 0.0793(19) 0.0491(13) 0.0369(13) 0.0017(10) 0.0237(13) 0.0204(13)
C36 0.0618(16) 0.0782(18) 0.0361(13) 0.0223(12) 0.0248(12) 0.0353(14)
C37 0.273(7) 0.113(3) 0.084(3) 0.075(3) 0.122(4) 0.134(4)
C38 0.217(5) 0.083(2) 0.077(2) 0.056(2) 0.104(3) 0.102(3)
C39 0.0302(9) 0.0306(9) 0.0232(9) 0.0067(7) 0.0044(7) 0.0040(7)
C40 0.0703(16) 0.0506(13) 0.0257(10) 0.0072(9) 0.0084(10) 0.0351(12)
C41 0.0754(18) 0.0709(17) 0.0270(11) 0.0017(11) 0.0100(11) 0.0436(15)
C42 0.0440(12) 0.0652(15) 0.0241(10) 0.0112(10) 0.0093(9) 0.0073(11)
C43 0.147(3) 0.0503(15) 0.0323(14) 0.0213(12) 0.0164(17) 0.0169(18)
C44 0.145(3) 0.0375(12) 0.0296(12) 0.0120(10) 0.0169(16) 0.0283(16)
C45 0.0254(8) 0.0286(8) 0.0237(8) 0.0024(7) 0.0056(7) 0.0064(7)
C46 0.0304(9) 0.0277(8) 0.0309(10) 0.0066(7) 0.0049(7) 0.0072(7)
C47 0.0354(10) 0.0337(10) 0.0419(12) 0.0118(9) 0.0116(9) 0.0059(8)
C48 0.0303(10) 0.0415(11) 0.0482(13) 0.0067(10) 0.0103(9) -0.0012(8)
C49 0.0277(10) 0.0580(14) 0.0435(13) 0.0107(11) 0.0009(9) 0.0031(9)
C50 0.0313(10) 0.0477(12) 0.0322(10) 0.0116(9) 0.0039(8) 0.0098(9)
C51 0.073(2) 0.0423(14) 0.071(2) 0.0055(13) -0.0095(16) 0.0015(13)
C52 0.083(2) 0.0360(12) 0.0532(16) -0.0002(11) 0.0108(14) 0.0201(13)
C53 0.0542(14) 0.0483(13) 0.0635(17) 0.0222(12) 0.0142(13) 0.0242(12)
C54 0.0567(17) 0.0679(19) 0.093(3) 0.0353(18) 0.0191(17) 0.0222(15)
B1 0.0662(16) 0.0322(11) 0.0275(11) 0.0087(9) 0.0190(11) 0.0213(11)
B2 0.0431(12) 0.0309(10) 0.0233(10) 0.0081(8) 0.0084(9) 0.0129(9)
B3 0.0344(11) 0.0316(10) 0.0376(12) 0.0016(9) 0.0110(10) 0.0060(9)
B4 0.0369(11) 0.0280(10) 0.0288(11) 0.0030(8) 0.0053(9) 0.0086(8)
Li1 0.053(2) 0.0363(18) 0.0304(18) 0.0092(14) 0.0133(16) 0.0176(16)
Li2 0.046(2) 0.0301(17) 0.047(2) 0.0050(15) 0.0067(17) 0.0127(15)

loop_
_atom_type_symbol
_atom_type_description
_atom_type_scat_dispersion_real
_atom_type_scat_dispersion_imag
_atom_type_scat_source
C C 0.0033 0.0016 'International Tables Vol C Tables 4.2.6.8 and 6.1.1.4'
H H 0.0000 0.0000 'International Tables Vol C Tables 4.2.6.8 and 6.1.1.4'
B B 0.0013 0.0007 'International Tables Vol C Tables 4.2.6.8 and 6.1.1.4'
Li Li -0.0003 0.0001 'International Tables Vol C Tables 4.2.6.8 and 6.1.1.4'
O O 0.0106 0.0060 'International Tables Vol C Tables 4.2.6.8 and 6.1.1.4'
P P 0.1023 0.0942 'International Tables Vol C Tables 4.2.6.8 and 6.1.1.4'

loop_
_geom_angle_atom_site_label_1
_geom_angle_atom_site_label_2
_geom_angle_atom_site_label_3
_geom_angle
_geom_angle_site_symmetry_1
_geom_angle_site_symmetry_3
_geom_angle_publ_flag
C1 P1 C2 107.81(10) . . ?
C1 P1 C8 109.32(9) . . ?
C2 P1 C8 102.76(8) . . ?
C1 P1 B1 121.64(9) . . ?
C2 P1 B1 107.69(11) . . ?
C8 P1 B1 106.04(10) . . ?
C1 P2 C14 109.70(10) . . ?
C1 P2 C20 108.93(9) . . ?
C14 P2 C20 102.33(9) . . ?
C1 P2 B2 118.43(9) . . ?
C14 P2 B2 106.45(9) . . ?
C20 P2 B2 109.77(10) . . ?
C26 P3 C27 104.15(8) . . ?
C26 P3 C33 113.16(9) . . ?
C27 P3 C33 103.26(8) . . ?
C26 P3 B3 114.76(9) . . ?
C27 P3 B3 109.68(10) . . ?
C33 P3 B3 110.91(10) . . ?
C26 P4 C45 104.77(8) . . ?
C26 P4 C39 113.62(9) . . ?
C45 P4 C39 102.25(8) . . ?
C26 P4 B4 114.95(10) . . ?
C45 P4 B4 111.06(9) . . ?
C39 P4 B4 109.36(9) . . ?
C52 O1 C53 114.8(2) . . ?
C52 O1 Li2 121.2(2) . . ?
C53 O1 Li2 119.26(19) . . ?
P2 C1 P1 130.72(11) . . ?
P2 C1 H1 114.6 . . ?
P1 C1 H1 114.6 . . ?
C3 C2 C7 118.3(2) . . ?
C3 C2 P1 120.74(15) . . ?
C7 C2 P1 120.78(15) . . ?
C4 C3 C2 120.8(2) . . ?
C4 C3 H3 119.6 . . ?
C2 C3 H3 119.6 . . ?
C5 C4 C3 120.2(2) . . ?
C5 C4 H4 119.9 . . ?
C3 C4 H4 119.9 . . ?
C4 C5 C6 119.4(2) . . ?
C4 C5 H5 120.3 . . ?
C6 C5 H5 120.3 . . ?
C7 C6 C5 120.4(2) . . ?
C7 C6 H6 119.8 . . ?
C5 C6 H6 119.8 . . ?
C6 C7 C2 120.9(2) . . ?
C6 C7 H7 119.6 . . ?
C2 C7 H7 119.6 . . ?
C13 C8 C9 118.95(18) . . ?
C13 C8 P1 120.71(15) . . ?
C9 C8 P1 120.27(15) . . ?
C10 C9 C8 120.4(2) . . ?
C10 C9 H9 119.8 . . ?
C8 C9 H9 119.8 . . ?
C11 C10 C9 120.1(2) . . ?
C11 C10 H10 120.0 . . ?
C9 C10 H10 120.0 . . ?
C10 C11 C12 120.0(2) . . ?
C10 C11 H11 120.0 . . ?
C12 C11 H11 120.0 . . ?
C11 C12 C13 120.2(2) . . ?
C11 C12 H12 119.9 . . ?
C13 C12 H12 119.9 . . ?
C8 C13 C12 120.5(2) . . ?
C8 C13 H13 119.8 . . ?
C12 C13 H13 119.8 . . ?
C15 C14 C19 118.57(19) . . ?
C15 C14 P2 120.61(15) . . ?
C19 C14 P2 120.72(16) . . ?
C16 C15 C14 120.3(2) . . ?
C16 C15 H15 119.8 . . ?
C14 C15 H15 119.8 . . ?
C17 C16 C15 120.2(2) . . ?
C17 C16 H16 119.9 . . ?
C15 C16 H16 119.9 . . ?
C16 C17 C18 120.2(2) . . ?
C16 C17 H17 119.9 . . ?
C18 C17 H17 119.9 . . ?
C19 C18 C17 119.4(2) . . ?
C19 C18 H18 120.3 . . ?
C17 C18 H18 120.3 . . ?
C18 C19 C14 121.2(2) . . ?
C18 C19 H19 119.4 . . ?
C14 C19 H19 119.4 . . ?
C21 C20 C25 118.6(2) . . ?
C21 C20 P2 120.25(16) . . ?
C25 C20 P2 120.93(17) . . ?
C20 C21 C22 121.1(2) . . ?
C20 C21 H21 119.4 . . ?
C22 C21 H21 119.4 . . ?
C23 C22 C21 119.7(3) . . ?
C23 C22 H22 120.1 . . ?
C21 C22 H22 120.1 . . ?
C22 C23 C24 120.0(2) . . ?
C22 C23 H23 120.0 . . ?
C24 C23 H23 120.0 . . ?
C23 C24 C25 120.3(2) . . ?
C23 C24 H24 119.8 . . ?
C25 C24 H24 119.8 . . ?
C24 C25 C20 120.2(2) . . ?
C24 C25 H25 119.9 . . ?
C20 C25 H25 119.9 . . ?
P4 C26 P3 120.91(10) . . ?
P4 C26 Li1 104.81(13) . . ?
P3 C26 Li1 99.57(13) . . ?
P4 C26 H26 110.2 . . ?
P3 C26 H26 110.2 . . ?
Li1 C26 H26 110.2 . . ?
C28 C27 C32 118.19(19) . . ?
C28 C27 P3 122.70(14) . . ?
C32 C27 P3 119.09(15) . . ?
C29 C28 C27 120.50(19) . . ?
C29 C28 H28 119.8 . . ?
C27 C28 H28 119.8 . . ?
C30 C29 C28 120.7(2) . . ?
C30 C29 H29 119.6 . . ?
C28 C29 H29 119.6 . . ?
C29 C30 C31 119.2(2) . . ?
C29 C30 H30 120.4 . . ?
C31 C30 H30 120.4 . . ?
C32 C31 C30 120.94(19) . . ?
C32 C31 H31 119.5 . . ?
C30 C31 H31 119.5 . . ?
C31 C32 C27 120.45(19) . . ?
C31 C32 H32 119.8 . . ?
C27 C32 H32 119.8 . . ?
C38 C33 C34 117.6(2) . . ?
C38 C33 P3 120.96(17) . . ?
C34 C33 P3 121.37(15) . . ?
C33 C34 C35 121.6(2) . . ?
C33 C34 H34 119.2 . . ?
C35 C34 H34 119.2 . . ?
C36 C35 C34 120.1(2) . . ?
C36 C35 H35 119.9 . . ?
C34 C35 H35 119.9 . . ?
C37 C36 C35 118.9(2) . . ?
C37 C36 H36 120.6 . . ?
C35 C36 H36 120.6 . . ?
C36 C37 C38 121.1(3) . . ?
C36 C37 H37 119.4 . . ?
C38 C37 H37 119.4 . . ?
C33 C38 C37 120.7(3) . . ?
C33 C38 H38 119.7 . . ?
C37 C38 H38 119.7 . . ?
C40 C39 C44 117.78(19) . . ?
C40 C39 P4 121.29(15) . . ?
C44 C39 P4 120.92(17) . . ?
C39 C40 C41 121.2(2) . . ?
C39 C40 H40 119.4 . . ?
C41 C40 H40 119.4 . . ?
C42 C41 C40 120.5(2) . . ?
C42 C41 H41 119.7 . . ?
C40 C41 H41 119.7 . . ?
C41 C42 C43 119.1(2) . . ?
C41 C42 H42 120.5 . . ?
C43 C42 H42 120.5 . . ?
C42 C43 C44 120.8(2) . . ?
C42 C43 H43 119.6 . . ?
C44 C43 H43 119.6 . . ?
C39 C44 C43 120.6(3) . . ?
C39 C44 H44 119.7 . . ?
C43 C44 H44 119.7 . . ?
C50 C45 C46 118.86(17) . . ?
C50 C45 P4 118.74(14) . . ?
C46 C45 P4 122.38(14) . . ?
C47 C46 C45 120.07(19) . . ?
C47 C46 H46 120.0 . . ?
C45 C46 H46 120.0 . . ?
C48 C47 C46 120.4(2) . . ?
C48 C47 H47 119.8 . . ?
C46 C47 H47 119.8 . . ?
C47 C48 C49 119.85(19) . . ?
C47 C48 H48 120.1 . . ?
C49 C48 H48 120.1 . . ?
C50 C49 C48 120.4(2) . . ?
C50 C49 H49 119.8 . . ?
C48 C49 H49 119.8 . . ?
C49 C50 C45 120.4(2) . . ?
C49 C50 H50 119.8 . . ?
C45 C50 H50 119.8 . . ?
C52 C51 H51A 109.5 . . ?
C52 C51 H51B 109.5 . . ?
H51A C51 H51B 109.5 . . ?
C52 C51 H51C 109.5 . . ?
H51A C51 H51C 109.5 . . ?
H51B C51 H51C 109.5 . . ?
O1 C52 C51 109.0(2) . . ?
O1 C52 H52A 109.9 . . ?
C51 C52 H52A 109.9 . . ?
O1 C52 H52B 109.9 . . ?
C51 C52 H52B 109.9 . . ?
H52A C52 H52B 108.3 . . ?
C54 C53 O1 113.4(2) . . ?
C54 C53 H53A 108.9 . . ?
O1 C53 H53A 108.9 . . ?
C54 C53 H53B 108.9 . . ?
O1 C53 H53B 108.9 . . ?
H53A C53 H53B 107.7 . . ?
C53 C54 H54A 109.5 . . ?
C53 C54 H54B 109.5 . . ?
H54A C54 H54B 109.5 . . ?
C53 C54 H54C 109.5 . . ?
H54A C54 H54C 109.5 . . ?
H54B C54 H54C 109.5 . . ?
P1 B1 Li1 127.25(14) . . ?
P1 B1 H1B 111.2 . . ?
Li1 B1 H1B 55.1 . . ?
P1 B1 H2B 105.6 . . ?
Li1 B1 H2B 59.8 . . ?
H1B B1 H2B 114.9 . . ?
P1 B1 H3B 102.5 . . ?
Li1 B1 H3B 130.2 . . ?
H1B B1 H3B 112.7 . . ?
H2B B1 H3B 109.0 . . ?
P2 B2 Li1 128.02(13) . . ?
P2 B2 Li2 156.19(13) . . ?
Li1 B2 Li2 74.96(12) . . ?
P2 B2 H4B 111.3 . . ?
Li1 B2 H4B 50.8 . . ?
Li2 B2 H4B 87.7 . . ?
P2 B2 H5B 106.0 . . ?
Li1 B2 H5B 59.9 . . ?
Li2 B2 H5B 79.0 . . ?
H4B B2 H5B 110.5 . . ?
P2 B2 H6B 107.8 . . ?
Li1 B2 H6B 124.1 . . ?
Li2 B2 H6B 49.9 . . ?
H4B B2 H6B 111.2 . . ?
H5B B2 H6B 109.9 . . ?
P3 B3 Li2 114.12(14) . . ?
P3 B3 H7B 108.1 . . ?
Li2 B3 H7B 137.5 . . ?
P3 B3 H8B 104.5 . . ?
Li2 B3 H8B 60.1 . . ?
H7B B3 H8B 105.5 . . ?
P3 B3 H9B 111.3 . . ?
Li2 B3 H9B 52.4 . . ?
H7B B3 H9B 115.1 . . ?
H8B B3 H9B 111.5 . . ?
P4 B4 Li2 115.19(14) . . ?
P4 B4 H10B 104.1 . . ?
Li2 B4 H10B 51.9 . . ?
P4 B4 H11B 109.3 . . ?
Li2 B4 H11B 134.8 . . ?
H10B B4 H11B 110.5 . . ?
P4 B4 H12B 109.3 . . ?
Li2 B4 H12B 59.3 . . ?
H10B B4 H12B 110.8 . . ?
H11B B4 H12B 112.4 . . ?
C26 Li1 B1 123.99(17) . . ?
C26 Li1 B2 141.53(17) . . ?
B1 Li1 B2 93.92(14) . . ?
C26 Li1 Li2 84.72(13) . . ?
B1 Li1 Li2 151.18(18) . . ?
B2 Li1 Li2 58.03(11) . . ?
C26 Li1 H1B 122.4 . . ?
B1 Li1 H1B 28.6 . . ?
B2 Li1 H1B 93.7 . . ?
Li2 Li1 H1B 136.2 . . ?
C26 Li1 H2B 116.4 . . ?
B1 Li1 H2B 30.9 . . ?
B2 Li1 H2B 92.3 . . ?
Li2 Li1 H2B 142.7 . . ?
H1B Li1 H2B 59.5 . . ?
C26 Li1 H4B 132.0 . . ?
B1 Li1 H4B 92.4 . . ?
B2 Li1 H4B 26.4 . . ?
Li2 Li1 H4B 65.7 . . ?
H1B Li1 H4B 104.7 . . ?
H2B Li1 H4B 77.9 . . ?
C26 Li1 H5B 139.3 . . ?
B1 Li1 H5B 92.2 . . ?
B2 Li1 H5B 26.7 . . ?
Li2 Li1 H5B 59.9 . . ?
H1B Li1 H5B 79.8 . . ?
H2B Li1 H5B 104.3 . . ?
H4B Li1 H5B 53.1 . . ?
O1 Li2 B4 108.56(19) . . ?
O1 Li2 B3 129.5(2) . . ?
B4 Li2 B3 100.44(16) . . ?
O1 Li2 B2 108.62(18) . . ?
B4 Li2 B2 101.67(15) . . ?
B3 Li2 B2 104.65(15) . . ?
O1 Li2 Li1 154.9(2) . . ?
B4 Li2 Li1 76.41(13) . . ?
B3 Li2 Li1 71.15(12) . . ?
B2 Li2 Li1 47.01(10) . . ?
O1 Li2 H6B 86.5 . . ?
B4 Li2 H6B 108.9 . . ?
B3 Li2 H6B 121.9 . . ?
B2 Li2 H6B 22.1 . . ?
Li1 Li2 H6B 68.9 . . ?
O1 Li2 H8B 135.6 . . ?
B4 Li2 H8B 112.4 . . ?
B3 Li2 H8B 26.2 . . ?
B2 Li2 H8B 79.3 . . ?
Li1 Li2 H8B 55.6 . . ?
H6B Li2 H8B 95.8 . . ?
O1 Li2 H9B 110.0 . . ?
B4 Li2 H9B 91.1 . . ?
B3 Li2 H9B 28.0 . . ?
B2 Li2 H9B 132.6 . . ?
Li1 Li2 H9B 94.2 . . ?
H6B Li2 H9B 148.9 . . ?
H8B Li2 H9B 53.8 . . ?
O1 Li2 H10B 112.3 . . ?
B4 Li2 H10B 27.6 . . ?
B3 Li2 H10B 112.5 . . ?
B2 Li2 H10B 74.6 . . ?
Li1 Li2 H10B 60.8 . . ?
H6B Li2 H10B 81.7 . . ?
H8B Li2 H10B 111.9 . . ?
H9B Li2 H10B 113.5 . . ?
O1 Li2 H12B 97.7 . . ?
B4 Li2 H12B 27.7 . . ?
B3 Li2 H12B 89.3 . . ?
B2 Li2 H12B 129.2 . . ?
Li1 Li2 H12B 96.5 . . ?
H6B Li2 H12B 135.0 . . ?
H8B Li2 H12B 110.7 . . ?
H9B Li2 H12B 70.6 . . ?
H10B Li2 H12B 55.1 . . ?

loop_
_geom_bond_atom_site_label_1
_geom_bond_atom_site_label_2
_geom_bond_distance
_geom_bond_site_symmetry_2
_geom_bond_publ_flag
P1 C1 1.719(2) . ?
P1 C2 1.828(2) . ?
P1 C8 1.8328(19) . ?
P1 B1 1.928(2) . ?
P2 C1 1.7104(19) . ?
P2 C14 1.827(2) . ?
P2 C20 1.835(2) . ?
P2 B2 1.923(2) . ?
P3 C26 1.7675(18) . ?
P3 C27 1.818(2) . ?
P3 C33 1.8287(19) . ?
P3 B3 1.934(2) . ?
P4 C26 1.7568(19) . ?
P4 C45 1.8216(18) . ?
P4 C39 1.8256(19) . ?
P4 B4 1.932(2) . ?
O1 C52 1.409(3) . ?
O1 C53 1.468(3) . ?
O1 Li2 1.905(4) . ?
C1 H1 0.9500 . ?
C2 C3 1.394(3) . ?
C2 C7 1.397(3) . ?
C3 C4 1.387(3) . ?
C3 H3 0.9500 . ?
C4 C5 1.386(4) . ?
C4 H4 0.9500 . ?
C5 C6 1.387(4) . ?
C5 H5 0.9500 . ?
C6 C7 1.382(3) . ?
C6 H6 0.9500 . ?
C7 H7 0.9500 . ?
C8 C13 1.388(3) . ?
C8 C9 1.400(3) . ?
C9 C10 1.394(3) . ?
C9 H9 0.9500 . ?
C10 C11 1.380(4) . ?
C10 H10 0.9500 . ?
C11 C12 1.387(3) . ?
C11 H11 0.9500 . ?
C12 C13 1.392(3) . ?
C12 H12 0.9500 . ?
C13 H13 0.9500 . ?
C14 C15 1.394(3) . ?
C14 C19 1.398(3) . ?
C15 C16 1.393(3) . ?
C15 H15 0.9500 . ?
C16 C17 1.382(4) . ?
C16 H16 0.9500 . ?
C17 C18 1.391(4) . ?
C17 H17 0.9500 . ?
C18 C19 1.385(3) . ?
C18 H18 0.9500 . ?
C19 H19 0.9500 . ?
C20 C21 1.389(3) . ?
C20 C25 1.397(3) . ?
C21 C22 1.394(3) . ?
C21 H21 0.9500 . ?
C22 C23 1.377(4) . ?
C22 H22 0.9500 . ?
C23 C24 1.387(4) . ?
C23 H23 0.9500 . ?
C24 C25 1.393(3) . ?
C24 H24 0.9500 . ?
C25 H25 0.9500 . ?
C26 Li1 2.295(4) . ?
C26 H26 1.0000 . ?
C27 C28 1.395(3) . ?
C27 C32 1.405(3) . ?
C28 C29 1.390(3) . ?
C28 H28 0.9500 . ?
C29 C30 1.380(3) . ?
C29 H29 0.9500 . ?
C30 C31 1.383(3) . ?
C30 H30 0.9500 . ?
C31 C32 1.380(3) . ?
C31 H31 0.9500 . ?
C32 H32 0.9500 . ?
C33 C38 1.359(3) . ?
C33 C34 1.368(3) . ?
C34 C35 1.389(3) . ?
C34 H34 0.9500 . ?
C35 C36 1.355(4) . ?
C35 H35 0.9500 . ?
C36 C37 1.349(4) . ?
C36 H36 0.9500 . ?
C37 C38 1.397(4) . ?
C37 H37 0.9500 . ?
C38 H38 0.9500 . ?
C39 C40 1.373(3) . ?
C39 C44 1.383(3) . ?
C40 C41 1.389(3) . ?
C40 H40 0.9500 . ?
C41 C42 1.363(4) . ?
C41 H41 0.9500 . ?
C42 C43 1.364(4) . ?
C42 H42 0.9500 . ?
C43 C44 1.391(4) . ?
C43 H43 0.9500 . ?
C44 H44 0.9500 . ?
C45 C50 1.397(3) . ?
C45 C46 1.399(3) . ?
C46 C47 1.397(3) . ?
C46 H46 0.9500 . ?
C47 C48 1.376(3) . ?
C47 H47 0.9500 . ?
C48 C49 1.387(3) . ?
C48 H48 0.9500 . ?
C49 C50 1.386(3) . ?
C49 H49 0.9500 . ?
C50 H50 0.9500 . ?
C51 C52 1.482(4) . ?
C51 H51A 0.9800 . ?
C51 H51B 0.9800 . ?
C51 H51C 0.9800 . ?
C52 H52A 0.9900 . ?
C52 H52B 0.9900 . ?
C53 C54 1.467(4) . ?
C53 H53A 0.9900 . ?
C53 H53B 0.9900 . ?
C54 H54A 0.9800 . ?
C54 H54B 0.9800 . ?
C54 H54C 0.9800 . ?
B1 Li1 2.326(4) . ?
B1 H1B 1.1208 . ?
B1 H2B 1.1953 . ?
B1 H3B 1.0831 . ?
B2 Li1 2.434(4) . ?
B2 Li2 2.822(4) . ?
B2 H4B 1.1103 . ?
B2 H5B 1.0958 . ?
B2 H6B 1.1174 . ?
B3 Li2 2.485(5) . ?
B3 H7B 1.1205 . ?
B3 H8B 1.0983 . ?
B3 H9B 1.1816 . ?
B4 Li2 2.452(5) . ?
B4 H10B 1.1550 . ?
B4 H11B 1.0773 . ?
B4 H12B 1.1405 . ?
Li1 Li2 3.213(5) . ?
Li1 H1B 1.9198 . ?
Li1 H2B 2.0102 . ?
Li1 H4B 1.9329 . ?
Li1 H5B 2.1089 . ?
Li2 H6B 2.2691 . ?
Li2 H8B 2.1579 . ?
Li2 H9B 1.9978 . ?
Li2 H10B 1.9621 . ?
Li2 H12B 2.1108 . ?
